data_7210940
loop_
_publ_author_name
'Zhou, Lian'
'Xue, Yun-Shan'
'Xu, Yan'
'Zhang, Jun'
'Du, Hong-Bin'

_publ_section_title
;
 Two photoluminescent metal--organic frameworks based on a BODIPY-derived
 bipyridine ligand
;
_journal_issue 36
_journal_name_full CrystEngComm
_journal_page_first 7315
_journal_paper_doi 10.1039/c3ce41002a
_journal_volume 15
_journal_year 2013
_chemical_formula_sum 'C32 H27 B Cd F2 N4 O4'
_chemical_formula_weight 692.79
_chemical_name_systematic
; 
 ? 
;
_space_group_IT_number 175
_symmetry_cell_setting trigonal
_symmetry_space_group_name_Hall '-P 6'
_symmetry_space_group_name_H-M 'P 6/m'
_atom_sites_solution_hydrogens geom
_atom_sites_solution_primary direct
_atom_sites_solution_secondary difmap
_audit_creation_method SHELXL-97
_cell_angle_alpha 90.00
_cell_angle_beta 90.00
_cell_angle_gamma 120.00
_cell_formula_units_Z 6
_cell_length_a 25.4125(8)
_cell_length_b 25.4125(8)
_cell_length_c 19.8941(12)
_cell_measurement_reflns_used 6147
_cell_measurement_temperature 291(2)
_cell_measurement_theta_max 20.921
_cell_measurement_theta_min 2.245
_cell_volume 11126.3(8)
_computing_cell_refinement 'Bruker SMART'
_computing_data_collection 'Bruker SMART'
_computing_data_reduction 'Bruker SAINT'
_computing_molecular_graphics 'Bruker SHELXTL'
_computing_publication_material 'Bruker SHELXTL'
_computing_structure_refinement 'SHELXL-97 (Sheldrick, 1997)'
_computing_structure_solution 'SHELXS-97 (Sheldrick, 1990)'
_diffrn_ambient_temperature 291(2)
_diffrn_measured_fraction_theta_full 1.000
_diffrn_measured_fraction_theta_max 1.000
_diffrn_measurement_device_type 'CCD area detector'
_diffrn_measurement_method 'phi and omega scans'
_diffrn_radiation_monochromator graphite
_diffrn_radiation_source 'fine-focus sealed tube'
_diffrn_radiation_type MoK\a
_diffrn_radiation_wavelength 0.71073
_diffrn_reflns_av_R_equivalents 0.0857
_diffrn_reflns_av_sigmaI/netI 0.0424
_diffrn_reflns_limit_h_max 30
_diffrn_reflns_limit_h_min -30
_diffrn_reflns_limit_k_max 30
_diffrn_reflns_limit_k_min -28
_diffrn_reflns_limit_l_max 17
_diffrn_reflns_limit_l_min -23
_diffrn_reflns_number 63215
_diffrn_reflns_theta_full 25.03
_diffrn_reflns_theta_max 25.03
_diffrn_reflns_theta_min 1.02
_exptl_absorpt_coefficient_mu 0.317
_exptl_absorpt_correction_T_max 0.9393
_exptl_absorpt_correction_T_min 0.9335
_exptl_absorpt_correction_type multi-scan
_exptl_absorpt_process_details SADABS;Bruker,2000
_exptl_crystal_colour black
_exptl_crystal_density_diffrn 0.620
_exptl_crystal_density_method 'not measured'
_exptl_crystal_description block
_exptl_crystal_F_000 2100
_exptl_crystal_size_max 0.22
_exptl_crystal_size_mid 0.20
_exptl_crystal_size_min 0.20
_platon_squeeze_details
;
;
_refine_diff_density_max 0.808
_refine_diff_density_min -0.916
_refine_diff_density_rms 0.069
_refine_ls_extinction_method none
_refine_ls_goodness_of_fit_ref 1.009
_refine_ls_hydrogen_treatment constr
_refine_ls_matrix_type full
_refine_ls_number_parameters 281
_refine_ls_number_reflns 6777
_refine_ls_number_restraints 0
_refine_ls_restrained_S_all 1.009
_refine_ls_R_factor_all 0.0821
_refine_ls_R_factor_gt 0.0585
_refine_ls_shift/su_max 0.010
_refine_ls_shift/su_mean 0.001
_refine_ls_structure_factor_coef Fsqd
_refine_ls_weighting_details 'calc w=1/[\s^2^(Fo^2^)+(0.1178P)^2^+0.0000P] where P=(Fo^2^+2Fc^2^)/3'
_refine_ls_weighting_scheme calc
_refine_ls_wR_factor_gt 0.1704
_refine_ls_wR_factor_ref 0.1816
_reflns_number_gt 4859
_reflns_number_total 6777
_reflns_threshold_expression >2sigma(I)
_cod_data_source_file c3ce41002a.txt
_cod_data_source_block 932380
_cod_depositor_comments
;
The following automatic conversions were performed:

'_symmetry_cell_setting' value 'Trigonal' changed to 'trigonal'
according to /home/saulius/struct/CIF-dictionaries/cif_core.dic
dictionary named 'cif_core.dic' version 2.4.2 from 2011-04-26.

Automatic conversion script
Id: cif_fix_values 1891 2012-01-12 08:04:46Z andrius 
;
_cod_original_sg_symbol_H-M 'P6/m '
_cod_database_code 7210940

loop_
_symmetry_equiv_pos_as_xyz
'x, y, z'
'x-y, x, z'
'-y, x-y, z'
'-x, -y, z'
'-x+y, -x, z'
'y, -x+y, z'
'-x, -y, -z'
'-x+y, -x, -z'
'y, -x+y, -z'
'x, y, -z'
'x-y, x, -z'
'-y, x-y, -z'

loop_
_atom_site_label
_atom_site_type_symbol
_atom_site_fract_x
_atom_site_fract_y
_atom_site_fract_z
_atom_site_U_iso_or_equiv
_atom_site_adp_type
_atom_site_occupancy
_atom_site_symmetry_multiplicity
_atom_site_calc_flag
_atom_site_refinement_flags
_atom_site_disorder_group
B1 B 0.446(3) 0.5412(18) 1.0000 0.28(2) Uani 1 2 d S .
C1 C 0.3038(3) 0.4730(3) 0.5000 0.0617(15) Uani 1 2 d S .
C2 C 0.2436(3) 0.4704(3) 0.5000 0.0628(15) Uani 1 2 d S .
C3 C 0.2372(3) 0.5212(3) 0.5000 0.0700(17) Uani 1 2 d S .
H3 H 0.2715 0.5598 0.5000 0.084 Uiso 1 2 calc SR .
C4 C 0.1791(3) 0.5150(3) 0.5000 0.0697(17) Uani 1 2 d S .
H4 H 0.1752 0.5494 0.5000 0.084 Uiso 1 2 calc SR .
C5 C 0.1280(2) 0.4583(3) 0.5000 0.0553(14) Uani 1 2 d S .
C6 C 0.1326(3) 0.4069(3) 0.5000 0.086(2) Uani 1 2 d S .
H6 H 0.0980 0.3686 0.5000 0.104 Uiso 1 2 calc SR .
C7 C 0.1913(3) 0.4130(3) 0.5000 0.095(3) Uani 1 2 d S .
H7 H 0.1950 0.3784 0.5000 0.114 Uiso 1 2 calc SR .
C8 C 0.0662(3) 0.4516(3) 0.5000 0.0567(14) Uani 1 2 d S .
C9 C 0.4295(4) 0.5277(3) 0.6504(3) 0.136(3) Uani 1 1 d . .
H9 H 0.4417 0.5633 0.6265 0.163 Uiso 1 1 calc R .
C10 C 0.4268(4) 0.5301(3) 0.7187(3) 0.136(3) Uani 1 1 d . .
H10 H 0.4358 0.5665 0.7394 0.163 Uiso 1 1 calc R .
C11 C 0.4114(3) 0.4813(3) 0.7557(3) 0.100(2) Uani 1 1 d . .
C12 C 0.3961(4) 0.4284(3) 0.7219(3) 0.128(3) Uani 1 1 d . .
H12 H 0.3828 0.3924 0.7454 0.154 Uiso 1 1 calc R .
C13 C 0.4004(4) 0.4290(3) 0.6524(3) 0.128(3) Uani 1 1 d . .
H13 H 0.3919 0.3934 0.6303 0.154 Uiso 1 1 calc R .
C14 C 0.4103(4) 0.4816(4) 0.8310(3) 0.115(3) Uani 1 1 d . .
C15 C 0.4326(8) 0.5272(6) 0.8722(4) 0.204(6) Uani 1 1 d . .
C16 C 0.379(2) 0.449(2) 0.9384(13) 0.182(13) Uani 0.651(14) 1 d P 1
C17 C 0.3737(13) 0.4342(10) 0.8719(7) 0.193(9) Uani 0.651(14) 1 d P 1
C18 C 0.4913(10) 0.5868(9) 0.8528(8) 0.210(10) Uani 0.651(14) 1 d P 1
H18A H 0.5257 0.5811 0.8577 0.315 Uiso 0.651(14) 1 calc PR 1
H18B H 0.4961 0.6191 0.8818 0.315 Uiso 0.651(14) 1 calc PR 1
H18C H 0.4885 0.5970 0.8070 0.315 Uiso 0.651(14) 1 calc PR 1
C19 C 0.342(3) 0.418(3) 1.0000 0.29(2) Uani 0.651(14) 2 d SP 1
C20 C 0.284(2) 0.354(2) 1.0000 0.29(2) Uani 0.651(14) 2 d SP 1
H20A H 0.2962 0.3239 0.9990 0.432 Uiso 0.651(14) 2 calc SPR 1
H20B H 0.2603 0.3502 0.9611 0.432 Uiso 0.326(7) 1 calc PR 1
H20C H 0.2612 0.3495 1.0399 0.432 Uiso 0.326(7) 1 calc PR 1
C21 C 0.3191(11) 0.3710(11) 0.8556(9) 0.283(14) Uani 0.651(14) 1 d P 1
H21A H 0.3188 0.3415 0.8859 0.425 Uiso 0.651(14) 1 calc PR 1
H21B H 0.3225 0.3602 0.8102 0.425 Uiso 0.651(14) 1 calc PR 1
H21C H 0.2821 0.3721 0.8604 0.425 Uiso 0.651(14) 1 calc PR 1
C16' C 0.411(4) 0.449(4) 0.937(2) 0.18(2) Uani 0.349(14) 1 d P 2
C17' C 0.4214(13) 0.4379(12) 0.8717(9) 0.107(7) Uani 0.349(14) 1 d P 2
C18' C 0.4126(19) 0.5780(15) 0.8531(13) 0.209(17) Uani 0.349(14) 1 d P 2
H18D H 0.4270 0.5936 0.8088 0.314 Uiso 0.349(14) 1 calc PR 2
H18E H 0.4302 0.6107 0.8850 0.314 Uiso 0.349(14) 1 calc PR 2
H18F H 0.3692 0.5593 0.8543 0.314 Uiso 0.349(14) 1 calc PR 2
C19' C 0.402(5) 0.421(5) 1.0000 0.29(5) Uani 0.349(14) 2 d SP 2
C20' C 0.345(4) 0.343(5) 1.0000 0.29(4) Uani 0.349(14) 2 d SP 2
H20D H 0.3554 0.3218 1.0320 0.430 Uiso 0.174(7) 1 calc PR 2
H20E H 0.3422 0.3267 0.9560 0.430 Uiso 0.174(7) 1 calc PR 2
H20F H 0.3068 0.3397 1.0120 0.430 Uiso 0.174(7) 1 calc PR 2
C21' C 0.4271(16) 0.3845(13) 0.8504(10) 0.159(14) Uani 0.349(14) 1 d P 2
H21D H 0.4681 0.3934 0.8570 0.239 Uiso 0.349(14) 1 calc PR 2
H21E H 0.4166 0.3762 0.8037 0.239 Uiso 0.349(14) 1 calc PR 2
H21F H 0.4001 0.3497 0.8767 0.239 Uiso 0.349(14) 1 calc PR 2
Cd2 Cd 0.411814(19) 0.47355(2) 0.5000 0.04946(18) Uani 1 2 d S .
F1 F 0.4438(11) 0.5947(10) 1.0000 0.302(9) Uani 1 2 d S .
F2 F 0.5183(11) 0.5809(11) 1.0000 0.331(9) Uani 1 2 d S .
N1 N 0.4161(2) 0.47856(19) 0.6164(2) 0.0796(13) Uani 1 1 d . .
N2 N 0.4180(6) 0.5074(6) 0.9384(3) 0.182(4) Uani 1 1 d . .
O1 O 0.3505(2) 0.5236(2) 0.5000 0.0805(13) Uani 1 2 d S .
O2 O 0.3060(2) 0.4260(2) 0.5000 0.0848(14) Uani 1 2 d S .
O3 O 0.0605(2) 0.4974(2) 0.5000 0.0766(13) Uani 1 2 d S .
O4 O 0.02116(19) 0.3987(2) 0.5000 0.0797(13) Uani 1 2 d S .

loop_
_atom_site_aniso_label
_atom_site_aniso_U_11
_atom_site_aniso_U_22
_atom_site_aniso_U_33
_atom_site_aniso_U_23
_atom_site_aniso_U_13
_atom_site_aniso_U_12
B1 0.35(5) 0.30(4) 0.077(12) 0.000 0.000 0.09(4)
C1 0.043(3) 0.083(5) 0.066(4) 0.000 0.000 0.037(4)
C2 0.058(4) 0.069(4) 0.071(4) 0.000 0.000 0.038(3)
C3 0.053(4) 0.076(4) 0.090(5) 0.000 0.000 0.040(3)
C4 0.053(4) 0.080(5) 0.085(4) 0.000 0.000 0.040(4)
C5 0.039(3) 0.061(4) 0.065(4) 0.000 0.000 0.025(3)
C6 0.061(4) 0.060(4) 0.143(7) 0.000 0.000 0.033(4)
C7 0.055(4) 0.068(5) 0.172(8) 0.000 0.000 0.038(4)
C8 0.053(4) 0.075(4) 0.045(3) 0.000 0.000 0.035(4)
C9 0.244(9) 0.109(5) 0.050(3) -0.007(3) 0.002(4) 0.085(5)
C10 0.244(9) 0.109(5) 0.050(3) -0.007(3) 0.002(4) 0.085(5)
C11 0.129(5) 0.154(6) 0.041(3) -0.008(3) -0.001(3) 0.089(5)
C12 0.229(9) 0.119(5) 0.049(3) 0.012(3) 0.008(4) 0.096(5)
C13 0.229(9) 0.119(5) 0.049(3) 0.011(3) 0.008(4) 0.096(5)
C14 0.156(6) 0.159(6) 0.041(3) 0.000(4) 0.003(4) 0.088(5)
C15 0.415(19) 0.164(9) 0.050(4) 0.007(5) -0.014(7) 0.157(11)
C16 0.34(5) 0.27(3) 0.038(8) 0.004(11) 0.012(15) 0.23(3)
C17 0.22(2) 0.227(19) 0.057(7) 0.000(9) -0.033(11) 0.059(19)
C18 0.28(3) 0.22(2) 0.114(11) -0.008(13) -0.042(14) 0.11(2)
C19 0.27(5) 0.30(5) 0.15(3) 0.000 0.000 0.04(5)
C20 0.28(4) 0.30(5) 0.16(3) 0.000 0.000 0.05(5)
C21 0.27(3) 0.30(3) 0.157(16) -0.008(17) -0.048(16) 0.05(2)
C16' 0.34(8) 0.26(4) 0.037(13) 0.004(15) 0.01(2) 0.23(5)
C17' 0.15(2) 0.152(18) 0.045(9) -0.008(10) -0.028(11) 0.092(17)
C18' 0.28(5) 0.22(4) 0.113(19) -0.01(2) -0.04(2) 0.12(3)
C19' 0.27(10) 0.30(10) 0.14(5) 0.000 0.000 0.04(9)
C20' 0.27(9) 0.33(11) 0.15(4) 0.000 0.000 0.06(8)
C21' 0.28(4) 0.18(2) 0.083(13) 0.013(14) 0.034(18) 0.16(3)
Cd2 0.0561(3) 0.0662(3) 0.0416(2) 0.000 0.000 0.0421(2)
F1 0.37(2) 0.36(2) 0.137(8) 0.000 0.000 0.157(19)
F2 0.37(2) 0.41(2) 0.126(8) 0.000 0.000 0.13(2)
N1 0.126(4) 0.077(3) 0.044(2) -0.005(2) -0.001(2) 0.057(3)
N2 0.346(14) 0.266(11) 0.037(3) 0.004(5) 0.012(5) 0.231(12)
O1 0.054(3) 0.106(4) 0.095(3) 0.000 0.000 0.050(3)
O2 0.066(3) 0.094(4) 0.121(4) 0.000 0.000 0.060(3)
O3 0.064(3) 0.089(3) 0.094(3) 0.000 0.000 0.050(3)
O4 0.045(2) 0.078(3) 0.102(3) 0.000 0.000 0.020(2)

loop_
_atom_type_symbol
_atom_type_description
_atom_type_scat_dispersion_real
_atom_type_scat_dispersion_imag
_atom_type_scat_source
C C 0.0033 0.0016 'International Tables Vol C Tables 4.2.6.8 and 6.1.1.4'
B B 0.0013 0.0007 'International Tables Vol C Tables 4.2.6.8 and 6.1.1.4'
Cd Cd -0.8075 1.2024 'International Tables Vol C Tables 4.2.6.8 and 6.1.1.4'
F F 0.0171 0.0103 'International Tables Vol C Tables 4.2.6.8 and 6.1.1.4'
N N 0.0061 0.0033 'International Tables Vol C Tables 4.2.6.8 and 6.1.1.4'
O O 0.0106 0.0060 'International Tables Vol C Tables 4.2.6.8 and 6.1.1.4'
H H 0.0000 0.0000 'International Tables Vol C Tables 4.2.6.8 and 6.1.1.4'

loop_
_geom_angle_atom_site_label_1
_geom_angle_atom_site_label_2
_geom_angle_atom_site_label_3
_geom_angle
_geom_angle_site_symmetry_1
_geom_angle_site_symmetry_3
F1 B1 N2 109(3) . .
F1 B1 N2 109(3) . 10_557
N2 B1 N2 114(3) . 10_557
F1 B1 F2 89(3) . .
N2 B1 F2 116(3) . .
N2 B1 F2 116(3) 10_557 .
O2 C1 O1 121.7(6) . .
O2 C1 C2 120.0(6) . .
O1 C1 C2 118.3(6) . .
O2 C1 Cd2 58.0(3) . .
O1 C1 Cd2 63.8(3) . .
C2 C1 Cd2 178.0(5) . .
C3 C2 C7 118.8(6) . .
C3 C2 C1 123.6(6) . .
C7 C2 C1 117.7(6) . .
C2 C3 C4 120.2(6) . .
C2 C3 H3 119.9 . .
C4 C3 H3 119.9 . .
C5 C4 C3 120.6(6) . .
C5 C4 H4 119.7 . .
C3 C4 H4 119.7 . .
C6 C5 C4 120.8(6) . .
C6 C5 C8 118.6(6) . .
C4 C5 C8 120.6(6) . .
C5 C6 C7 118.8(6) . .
C5 C6 H6 120.6 . .
C7 C6 H6 120.6 . .
C2 C7 C6 120.9(6) . .
C2 C7 H7 119.6 . .
C6 C7 H7 119.6 . .
O3 C8 O4 122.0(6) . .
O3 C8 C5 120.2(6) . .
O4 C8 C5 117.8(6) . .
N1 C9 C10 124.5(6) . .
N1 C9 H9 117.8 . .
C10 C9 H9 117.8 . .
C11 C10 C9 120.6(6) . .
C11 C10 H10 119.7 . .
C9 C10 H10 119.7 . .
C10 C11 C12 116.8(5) . .
C10 C11 C14 123.3(6) . .
C12 C11 C14 120.0(6) . .
C11 C12 C13 119.7(6) . .
C11 C12 H12 120.1 . .
C13 C12 H12 120.1 . .
N1 C13 C12 122.3(6) . .
N1 C13 H13 118.8 . .
C12 C13 H13 118.8 . .
C15 C14 C17 102.4(10) . .
C15 C14 C11 129.5(8) . .
C17 C14 C11 126.7(9) . .
C15 C14 C17' 99.2(10) . .
C17 C14 C17' 47.6(11) . .
C11 C14 C17' 121.3(9) . .
C14 C15 N2 110.9(10) . .
C14 C15 C18 119.5(11) . .
N2 C15 C18 122.6(12) . .
C14 C15 C18' 112.7(13) . .
N2 C15 C18' 111.8(15) . .
C18 C15 C18' 72.7(15) . .
N2 C16 C17 103(3) . .
N2 C16 C19 121(3) . .
C17 C16 C19 134(5) . .
C14 C17 C16 114(3) . .
C14 C17 C21 131.0(13) . .
C16 C17 C21 114(3) . .
C15 C18 H18A 109.5 . .
C15 C18 H18B 109.5 . .
C15 C18 H18C 109.5 . .
C16 C19 C16 110(5) 10_557 .
C16 C19 C20 124(3) 10_557 .
C16 C19 C20 124(3) . .
C17' C16' C19' 138(7) . .
C17' C16' N2 107(4) . .
C19' C16' N2 114(6) . .
C16' C17' C21' 124(3) . .
C16' C17' C14 103(3) . .
C21' C17' C14 130.8(15) . .
C15 C18' H18D 109.5 . .
C15 C18' H18E 109.5 . .
H18D C18' H18E 109.5 . .
C15 C18' H18F 109.5 . .
H18D C18' H18F 109.5 . .
H18E C18' H18F 109.5 . .
C16' C19' C16' 128(10) 10_557 .
C16' C19' C20' 113(5) 10_557 .
C16' C19' C20' 113(5) . .
C19' C20' H20D 109.5 . .
C19' C20' H20E 109.5 . .
H20D C20' H20E 109.5 . .
C19' C20' H20F 109.5 . .
H20D C20' H20F 109.5 . .
H20E C20' H20F 109.5 . .
C17' C21' H21D 109.5 . .
C17' C21' H21E 109.5 . .
H21D C21' H21E 109.5 . .
C17' C21' H21F 109.5 . .
H21D C21' H21F 109.5 . .
H21E C21' H21F 109.5 . .
O4 Cd2 O3 126.52(16) 9_556 3_665
O4 Cd2 N1 92.07(10) 9_556 .
O3 Cd2 N1 87.07(11) 3_665 .
O4 Cd2 N1 92.07(10) 9_556 10_556
O3 Cd2 N1 87.07(11) 3_665 10_556
N1 Cd2 N1 174.1(2) . 10_556
O4 Cd2 O2 86.12(17) 9_556 .
O3 Cd2 O2 147.36(17) 3_665 .
N1 Cd2 O2 92.24(11) . .
N1 Cd2 O2 92.24(11) 10_556 .
O4 Cd2 O1 139.44(17) 9_556 .
O3 Cd2 O1 94.05(17) 3_665 .
N1 Cd2 O1 89.80(10) . .
N1 Cd2 O1 89.80(10) 10_556 .
O2 Cd2 O1 53.32(16) . .
O4 Cd2 C1 112.55(19) 9_556 .
O3 Cd2 C1 120.94(19) 3_665 .
N1 Cd2 C1 91.15(11) . .
N1 Cd2 C1 91.15(11) 10_556 .
O2 Cd2 C1 26.43(18) . .
O1 Cd2 C1 26.89(17) . .
C9 N1 C13 116.0(5) . .
C9 N1 Cd2 123.6(4) . .
C13 N1 Cd2 120.3(4) . .
C16 N2 C15 108.9(14) . .
C16 N2 C16' 35(4) . .
C15 N2 C16' 103(2) . .
C16 N2 B1 122.5(19) . .
C15 N2 B1 128.2(17) . .
C16' N2 B1 114(3) . .
C1 O1 Cd2 89.4(4) . .
C1 O2 Cd2 95.6(4) . .
C8 O3 Cd2 173.5(4) . 8_566
C8 O4 Cd2 104.9(4) . 2

loop_
_geom_bond_atom_site_label_1
_geom_bond_atom_site_label_2
_geom_bond_distance
_geom_bond_site_symmetry_2
B1 F1 1.39(5) .
B1 N2 1.46(2) .
B1 N2 1.46(2) 10_557
B1 F2 1.59(5) .
C1 O2 1.225(8) .
C1 O1 1.239(8) .
C1 C2 1.497(8) .
C1 Cd2 2.739(6) .
C2 C3 1.382(8) .
C2 C7 1.397(10) .
C3 C4 1.401(8) .
C3 H3 0.9300 .
C4 C5 1.376(8) .
C4 H4 0.9300 .
C5 C6 1.369(9) .
C5 C8 1.492(8) .
C6 C7 1.419(9) .
C6 H6 0.9300 .
C7 H7 0.9300 .
C8 O3 1.244(7) .
C8 O4 1.255(7) .
C9 N1 1.307(7) .
C9 C10 1.362(7) .
C9 H9 0.9300 .
C10 C11 1.324(8) .
C10 H10 0.9300 .
C11 C12 1.373(8) .
C11 C14 1.498(8) .
C12 C13 1.386(8) .
C12 H12 0.9300 .
C13 N1 1.324(7) .
C13 H13 0.9300 .
C14 C15 1.295(11) .
C14 C17 1.36(2) .
C14 C17' 1.51(2) .
C15 N2 1.393(10) .
C15 C18 1.55(2) .
C15 C18' 1.65(4) .
C16 N2 1.31(5) .
C16 C17 1.36(3) .
C16 C19 1.50(5) .
C17 C21 1.54(2) .
C18 H18A 0.9600 .
C18 H18B 0.9600 .
C18 H18C 0.9600 .
C19 C16 1.50(5) 10_557
C19 C20 1.55(6) .
C20 H20A 0.9600 .
C20 H20B 0.9600 .
C20 H20C 0.9600 .
C21 H21A 0.9600 .
C21 H21B 0.9600 .
C21 H21C 0.9600 .
C16' C17' 1.38(5) .
C16' C19' 1.40(7) .
C16' N2 1.41(7) .
C17' C21' 1.50(3) .
C18' H18D 0.9600 .
C18' H18E 0.9600 .
C18' H18F 0.9600 .
C19' C16' 1.40(7) 10_557
C19' C20' 1.78(14) .
C20' H20D 0.9600 .
C20' H20E 0.9600 .
C20' H20F 0.9600 .
C21' H21D 0.9600 .
C21' H21E 0.9600 .
C21' H21F 0.9600 .
Cd2 O4 2.291(4) 9_556
Cd2 O3 2.292(4) 3_665
Cd2 N1 2.318(4) .
Cd2 N1 2.318(4) 10_556
Cd2 O2 2.333(4) .
Cd2 O1 2.457(4) .
O3 Cd2 2.292(4) 8_566
O4 Cd2 2.291(4) 2

loop_
_geom_torsion_atom_site_label_1
_geom_torsion_atom_site_label_2
_geom_torsion_atom_site_label_3
_geom_torsion_atom_site_label_4
_geom_torsion
_geom_torsion_site_symmetry_1
_geom_torsion_site_symmetry_4
O2 C1 C2 C3 180.0 . .
O1 C1 C2 C3 0.0 . .
Cd2 C1 C2 C3 180.0 . .
O2 C1 C2 C7 0.0 . .
O1 C1 C2 C7 180.0 . .
Cd2 C1 C2 C7 0.0 . .
C7 C2 C3 C4 0.0 . .
C1 C2 C3 C4 180.0 . .
C2 C3 C4 C5 0.0 . .
C3 C4 C5 C6 0.0 . .
C3 C4 C5 C8 180.0 . .
C4 C5 C6 C7 0.0 . .
C8 C5 C6 C7 180.0 . .
C3 C2 C7 C6 0.0 . .
C1 C2 C7 C6 180.0 . .
C5 C6 C7 C2 0.0 . .
C6 C5 C8 O3 180.0 . .
C4 C5 C8 O3 0.0 . .
C6 C5 C8 O4 0.0 . .
C4 C5 C8 O4 180.0 . .
N1 C9 C10 C11 1.9(13) . .
C9 C10 C11 C12 -2.8(12) . .
C9 C10 C11 C14 177.2(7) . .
C10 C11 C12 C13 3.4(11) . .
C14 C11 C12 C13 -176.5(7) . .
C11 C12 C13 N1 -3.3(12) . .
C10 C11 C14 C15 -13.2(15) . .
C12 C11 C14 C15 166.7(11) . .
C10 C11 C14 C17 150.8(18) . .
C12 C11 C14 C17 -29.3(19) . .
C10 C11 C14 C17' -151.3(15) . .
C12 C11 C14 C17' 28.6(17) . .
C17 C14 C15 N2 9.3(18) . .
C11 C14 C15 N2 176.2(8) . .
C17' C14 C15 N2 -39.1(17) . .
C17 C14 C15 C18 160.8(19) . .
C11 C14 C15 C18 -32(2) . .
C17' C14 C15 C18 112.4(18) . .
C17 C14 C15 C18' -117(2) . .
C11 C14 C15 C18' 50(2) . .
C17' C14 C15 C18' -165(2) . .
C15 C14 C17 C16 -7(3) . .
C11 C14 C17 C16 -174.5(17) . .
C17' C14 C17 C16 84(2) . .
C15 C14 C17 C21 159(3) . .
C11 C14 C17 C21 -9(4) . .
C17' C14 C17 C21 -110(4) . .
N2 C16 C17 C14 2(3) . .
C19 C16 C17 C14 167(5) . .
N2 C16 C17 C21 -166(2) . .
C19 C16 C17 C21 -2(6) . .
N2 C16 C19 C16 -32(7) . 10_557
C17 C16 C19 C16 165(2) . 10_557
N2 C16 C19 C20 164(5) . .
C17 C16 C19 C20 2(10) . .
C19' C16' C17' C21' -1(14) . .
N2 C16' C17' C21' 171(3) . .
C19' C16' C17' C14 167(11) . .
N2 C16' C17' C14 -22(5) . .
C15 C14 C17' C16' 37(4) . .
C17 C14 C17' C16' -62(4) . .
C11 C14 C17' C16' -175(4) . .
C15 C14 C17' C21' -157(3) . .
C17 C14 C17' C21' 104(4) . .
C11 C14 C17' C21' -9(4) . .
C17' C16' C19' C16' 158(7) . 10_557
N2 C16' C19' C16' -13(17) . 10_557
C17' C16' C19' C20' -51(16) . .
N2 C16' C19' C20' 137(8) . .
O2 C1 Cd2 O4 0.0 . 9_556
O1 C1 Cd2 O4 180.0 . 9_556
C2 C1 Cd2 O4 0.0 . 9_556
O2 C1 Cd2 O3 180.0 . 3_665
O1 C1 Cd2 O3 0.0 . 3_665
C2 C1 Cd2 O3 180.0 . 3_665
O2 C1 Cd2 N1 -92.72(10) . .
O1 C1 Cd2 N1 87.28(10) . .
C2 C1 Cd2 N1 -92.72(10) . .
O2 C1 Cd2 N1 92.72(10) . 10_556
O1 C1 Cd2 N1 -87.28(10) . 10_556
C2 C1 Cd2 N1 92.72(10) . 10_556
O1 C1 Cd2 O2 180.0 . .
C2 C1 Cd2 O2 0.0 . .
O2 C1 Cd2 O1 180.0 . .
C2 C1 Cd2 O1 180.0 . .
C10 C9 N1 C13 -1.5(12) . .
C10 C9 N1 Cd2 173.6(6) . .
C12 C13 N1 C9 2.2(11) . .
C12 C13 N1 Cd2 -173.1(6) . .
O4 Cd2 N1 C9 173.1(6) 9_556 .
O3 Cd2 N1 C9 46.6(6) 3_665 .
N1 Cd2 N1 C9 39(2) 10_556 .
O2 Cd2 N1 C9 -100.7(6) . .
O1 Cd2 N1 C9 -47.4(6) . .
C1 Cd2 N1 C9 -74.3(6) . .
O4 Cd2 N1 C13 -12.0(5) 9_556 .
O3 Cd2 N1 C13 -138.5(5) 3_665 .
N1 Cd2 N1 C13 -146.4(18) 10_556 .
O2 Cd2 N1 C13 74.2(5) . .
O1 Cd2 N1 C13 127.5(5) . .
C1 Cd2 N1 C13 100.6(5) . .
C17 C16 N2 C15 4(3) . .
C19 C16 N2 C15 -163(4) . .
C17 C16 N2 C16' -82(5) . .
C19 C16 N2 C16' 110(7) . .
C17 C16 N2 B1 -169(4) . .
C19 C16 N2 B1 24(6) . .
C14 C15 N2 C16 -9(2) . .
C18 C15 N2 C16 -160(2) . .
C18' C15 N2 C16 118(2) . .
C14 C15 N2 C16' 27(3) . .
C18 C15 N2 C16' -123(4) . .
C18' C15 N2 C16' 154(4) . .
C14 C15 N2 B1 163(4) . .
C18 C15 N2 B1 13(4) . .
C18' C15 N2 B1 -70(4) . .
C17' C16' N2 C16 104(7) . .
C19' C16' N2 C16 -82(8) . .
C17' C16' N2 C15 0(5) . .
C19' C16' N2 C15 174(7) . .
C17' C16' N2 B1 -143(4) . .
C19' C16' N2 B1 30(9) . .
F1 B1 N2 C16 -134(3) . .
N2 B1 N2 C16 -11(6) 10_557 .
F2 B1 N2 C16 128(3) . .
F1 B1 N2 C15 55(6) . .
N2 B1 N2 C15 178(2) 10_557 .
F2 B1 N2 C15 -43(6) . .
F1 B1 N2 C16' -173(4) . .
N2 B1 N2 C16' -50(6) 10_557 .
F2 B1 N2 C16' 89(5) . .
O2 C1 O1 Cd2 0.0 . .
C2 C1 O1 Cd2 180.0 . .
O4 Cd2 O1 C1 0.0 9_556 .
O3 Cd2 O1 C1 180.0 3_665 .
N1 Cd2 O1 C1 -92.95(11) . .
N1 Cd2 O1 C1 92.95(11) 10_556 .
O2 Cd2 O1 C1 0.0 . .
O1 C1 O2 Cd2 0.0 . .
C2 C1 O2 Cd2 180.0 . .
O4 Cd2 O2 C1 180.0 9_556 .
O3 Cd2 O2 C1 0.0 3_665 .
N1 Cd2 O2 C1 88.08(10) . .
N1 Cd2 O2 C1 -88.08(10) 10_556 .
O1 Cd2 O2 C1 0.0 . .
O4 C8 O3 Cd2 180.0 . 8_566
C5 C8 O3 Cd2 0.0 . 8_566
O3 C8 O4 Cd2 0.0 . 2
C5 C8 O4 Cd2 180.0 . 2

loop_
_platon_squeeze_void_nr
_platon_squeeze_void_average_x
_platon_squeeze_void_average_y
_platon_squeeze_void_average_z
_platon_squeeze_void_volume
_platon_squeeze_void_count_electrons
_platon_squeeze_void_content
1 -0.003 -0.002 -0.007 7284 1686 ' '
